data_7719281
loop_
_publ_author_name
'Evangelou, Dimitrios A.'
'Makri, Eleni C.'
'Pliatsios, Nikolaos'
'Vamvasakis, Ioannis'
'Buchsteiner, Emilia'
'Oikonomopoulos, Panagiotis'
'Armatas, Gerasimos S.'
'Papaefstathiou, Giannis S.'
'Lazarides, Theodore'
'Manos, Manolis J.'

_publ_section_title
;
 Ultramicroporous Al(III) MOFs with selective CO<sub>2</sub> adsorption,
 acid resistance, and efficient Cr(VI) sorption properties.
;
_journal_issue 36
_journal_name_full 'Dalton transactions (Cambridge, England : 2003)'
_journal_page_first 13658
_journal_page_last 13671
_journal_paper_doi 10.1039/d5dt01717c
_journal_volume 54
_journal_year 2025
_chemical_formula_sum 'C8 H5 Al N O5'
_chemical_formula_weight 218.08
_space_group_crystal_system orthorhombic
_space_group_IT_number 74
_space_group_name_Hall '-I 2b 2'
_space_group_name_H-M_alt 'I m m a'
_atom_sites_solution_hydrogens difmap
_audit_creation_method SHELXL-2018/3
_audit_update_record
;
2025-05-15 deposited with the CCDC.	2025-08-13 downloaded from the CCDC.
;
_cell_angle_alpha 90
_cell_angle_beta 90
_cell_angle_gamma 90
_cell_formula_units_Z 4
_cell_length_a 17.54(9)
_cell_length_b 6.77(10)
_cell_length_c 12.74(15)
_cell_measurement_temperature 175(2)
_cell_volume 1513(3)
_computing_structure_refinement 'SHELXL-2018/3 (Sheldrick, 2018)'
_computing_structure_solution 'SHELXT 2018/2 (Sheldrick, 2018)'
_diffrn_ambient_temperature 175(2)
_diffrn_measured_fraction_theta_full 0.983
_diffrn_measured_fraction_theta_max 0.983
_diffrn_measurement_device_type 'XtaLAB Synergy-ED, HyPix-ED, electron source at 200keV'
_diffrn_measurement_method 'continuous rotation electron diffraction'
_diffrn_radiation_type electron
_diffrn_radiation_wavelength 0.0251
_diffrn_reflns_av_R_equivalents 0.2019
_diffrn_reflns_av_unetI/netI 0.1190
_diffrn_reflns_Laue_measured_fraction_full 0.983
_diffrn_reflns_Laue_measured_fraction_max 0.983
_diffrn_reflns_limit_h_max 29
_diffrn_reflns_limit_h_min -29
_diffrn_reflns_limit_k_max 11
_diffrn_reflns_limit_k_min -11
_diffrn_reflns_limit_l_max 21
_diffrn_reflns_limit_l_min -21
_diffrn_reflns_number 15324
_diffrn_reflns_point_group_measured_fraction_full 0.983
_diffrn_reflns_point_group_measured_fraction_max 0.983
_diffrn_reflns_theta_full 0.863
_diffrn_reflns_theta_max 1.202
_diffrn_reflns_theta_min 0.070
_diffrn_source 'electron diffractometer'
_exptl_absorpt_coefficient_mu 0.000
_exptl_crystal_density_diffrn 0.957
_exptl_crystal_F_000 0
_refine_diff_density_max 0.461
_refine_diff_density_min -0.374
_refine_diff_density_rms 0.087
_refine_ls_extinction_coef 813(17)
_refine_ls_extinction_expression Fc^*^=kFc[1+0.001xFc^2^\l^3^/sin(2\q)]^-1/4^
_refine_ls_extinction_method 'SHELXL-2018/3 (Sheldrick 2018)'
_refine_ls_goodness_of_fit_ref 1.605
_refine_ls_hydrogen_treatment refall
_refine_ls_matrix_type full
_refine_ls_number_parameters 51
_refine_ls_number_reflns 1990
_refine_ls_number_restraints 10
_refine_ls_restrained_S_all 1.613
_refine_ls_R_factor_all 0.2564
_refine_ls_R_factor_gt 0.2123
_refine_ls_shift/su_max 0.621
_refine_ls_shift/su_mean 0.016
_refine_ls_structure_factor_coef Fsqd
_refine_ls_weighting_details 'w=1/[\s^2^(Fo^2^)+(0.2000P)^2^] where P=(Fo^2^+2Fc^2^)/3'
_refine_ls_weighting_scheme calc
_refine_ls_wR_factor_gt 0.4827
_refine_ls_wR_factor_ref 0.5059
_reflns_Friedel_coverage 0.000
_reflns_number_gt 1170
_reflns_number_total 2018
_reflns_threshold_expression 'I > 2\s(I)'
_cod_data_source_file d5dt01717c2.cif
_cod_data_source_block MTVMOF1
_cod_depositor_comments 'Adding full bibliography for 7719281.cif.'
_cod_original_cell_volume 1513(30)
_cod_database_code 7719281
_shelx_shelxl_version_number 2018/3
_shelx_space_group_comment
;
The symmetry employed for this shelxl refinement is uniquely defined
by the following loop, which should always be used as a source of
symmetry information in preference to the above space-group names.
They are only intended as comments.
;

loop_
_space_group_symop_operation_xyz
'x, y, z'
'-x, -y+1/2, z'
'-x, y+1/2, -z'
'x, -y, -z'
'x+1/2, y+1/2, z+1/2'
'-x+1/2, -y+1, z+1/2'
'-x+1/2, y+1, -z+1/2'
'x+1/2, -y+1/2, -z+1/2'
'-x, -y, -z'
'x, y-1/2, -z'
'x, -y-1/2, z'
'-x, y, z'
'-x+1/2, -y+1/2, -z+1/2'
'x+1/2, y, -z+1/2'
'x+1/2, -y, z+1/2'
'-x+1/2, y+1/2, z+1/2'

loop_
_atom_site_label
_atom_site_type_symbol
_atom_site_fract_x
_atom_site_fract_y
_atom_site_fract_z
_atom_site_U_iso_or_equiv
_atom_site_adp_type
_atom_site_occupancy
_atom_site_site_symmetry_order
_atom_site_calc_flag
_atom_site_refinement_flags_posn
_atom_site_refinement_flags_adp
_atom_site_refinement_flags_occupancy
_atom_site_disorder_assembly
_atom_site_disorder_group
Al Al 0.500000 0.500000 0.500000 0.0135(7) Uani 1 4 d S T P . .
O1 O 0.500000 0.250000 0.5648(4) 0.0142(9) Uani 1 4 d DS T P . .
O2 O 0.58061(16) 0.5832(4) 0.5969(3) 0.0364(10) Uani 1 1 d . . . . .
C1 C 0.6081(3) 0.750000 0.6242(5) 0.0298(14) Uani 1 2 d S T P . .
C2 C 0.6819(3) 0.750000 0.6876(7) 0.0425(19) Uani 1 2 d DS T P . .
C3 C 0.7152(4) 0.9210(6) 0.7196(9) 0.143(6) Uani 1 1 d D . . . .
N1 N 0.6827(13) 1.1077(13) 0.695(2) 0.29(4) Uani 0.25 1 d D U P . .
H1 H 0.500000 0.250000 0.640(4) 0.082(19) Uiso 1 4 d DS . P . .

loop_
_atom_site_aniso_label
_atom_site_aniso_U_11
_atom_site_aniso_U_22
_atom_site_aniso_U_33
_atom_site_aniso_U_23
_atom_site_aniso_U_13
_atom_site_aniso_U_12
Al 0.0098(9) 0.0099(11) 0.0206(19) 0.0005(12) 0.000 0.000
O1 0.0167(14) 0.0109(16) 0.015(3) 0.000 0.000 0.000
O2 0.0354(13) 0.0167(12) 0.057(3) 0.0070(13) -0.0301(14) -0.0080(9)
C1 0.0243(18) 0.0157(19) 0.049(4) 0.000 -0.019(2) 0.000
C2 0.038(2) 0.017(2) 0.072(5) 0.000 -0.036(3) 0.000
C3 0.126(6) 0.021(2) 0.282(14) -0.014(4) -0.169(8) 0.010(3)
N1 0.25(4) 0.18(4) 0.45(7) 0.12(5) -0.32(5) -0.02(3)

loop_
_atom_type_symbol
_atom_type_description
_atom_type_scat_dispersion_real
_atom_type_scat_dispersion_imag
_atom_type_scat_source
C C 0.0000 0.0000 'International Tables Vol C Tables 4.2.6.8 and 6.1.1.4'
H H 0.0000 0.0000 'International Tables Vol C Tables 4.2.6.8 and 6.1.1.4'
N N 0.0000 0.0000 'International Tables Vol C Tables 4.2.6.8 and 6.1.1.4'
O O 0.0000 0.0000 'International Tables Vol C Tables 4.2.6.8 and 6.1.1.4'
Al Al 0.0000 0.0000 'International Tables Vol C Tables 4.2.6.8 and 6.1.1.4'

loop_
_geom_angle_atom_site_label_1
_geom_angle_atom_site_label_2
_geom_angle_atom_site_label_3
_geom_angle
_geom_angle_site_symmetry_1
_geom_angle_site_symmetry_3
_geom_angle_publ_flag
O1 Al O1 180.0 9_666 . ?
O1 Al O2 89.0(6) 9_666 9_666 ?
O1 Al O2 91.0(6) . 9_666 ?
O1 Al O2 91.0(6) 9_666 12_655 ?
O1 Al O2 89.0(6) . 12_655 ?
O2 Al O2 87.7(7) 9_666 12_655 ?
O1 Al O2 89.0(6) 9_666 4_566 ?
O1 Al O2 91.0(6) . 4_566 ?
O2 Al O2 92.3(7) 9_666 4_566 ?
O2 Al O2 180.0 12_655 4_566 ?
O1 Al O2 91.0(6) 9_666 . ?
O1 Al O2 89.0(6) . . ?
O2 Al O2 180.00(19) 9_666 . ?
O2 Al O2 92.3(7) 12_655 . ?
O2 Al O2 87.7(7) 4_566 . ?
Al O1 Al 128.0(9) 2_655 . ?
C1 O2 Al 134.3(3) . . ?
O2 C1 O2 124.5(8) . 11_575 ?
O2 C1 C2 117.7(4) . . ?
O2 C1 C2 117.7(4) 11_575 . ?
C3 C2 C3 116.8(9) . 11_575 ?
C3 C2 C1 121.5(5) . . ?
C3 C2 C1 121.5(5) 11_575 . ?
C2 C3 C3 121.5(5) . 7_646 ?
C2 C3 N1 121.3(11) . . ?
C3 C3 N1 117.1(8) 7_646 . ?
C3 N1 N1 152.8(8) . 11_585 ?

loop_
_geom_bond_atom_site_label_1
_geom_bond_atom_site_label_2
_geom_bond_distance
_geom_bond_site_symmetry_2
_geom_bond_publ_flag
Al O1 1.88(2) 9_666 ?
Al O1 1.88(2) . ?
Al O2 1.960(11) 9_666 ?
Al O2 1.960(11) 12_655 ?
Al O2 1.960(11) 4_566 ?
Al O2 1.960(11) . ?
O2 C1 1.277(15) . ?
C1 C2 1.525(10) . ?
C2 C3 1.360(15) . ?
C2 C3 1.360(15) 11_575 ?
C3 C3 1.445(12) 7_646 ?
C3 N1 1.422(18) . ?
N1 N1 1.93(3) 11_585 ?

loop_
_geom_torsion_atom_site_label_1
_geom_torsion_atom_site_label_2
_geom_torsion_atom_site_label_3
_geom_torsion_atom_site_label_4
_geom_torsion
_geom_torsion_site_symmetry_1
_geom_torsion_site_symmetry_2
_geom_torsion_site_symmetry_3
_geom_torsion_site_symmetry_4
_geom_torsion_publ_flag
O2 Al O1 Al 46.2(3) 9_666 . . 2_655 ?
O2 Al O1 Al 133.8(3) 12_655 . . 2_655 ?
O2 Al O1 Al -46.2(3) 4_566 . . 2_655 ?
O2 Al O1 Al -133.8(3) . . . 2_655 ?
Al O2 C1 O2 7.1(11) . . . 11_575 ?
Al O2 C1 C2 -168.6(5) . . . . ?
O2 C1 C2 C3 179.7(8) . . . . ?
O2 C1 C2 C3 3.7(12) 11_575 . . . ?
O2 C1 C2 C3 -3.7(12) . . . 11_575 ?
O2 C1 C2 C3 -179.7(8) 11_575 . . 11_575 ?
C3 C2 C3 C3 3(2) 11_575 . . 7_646 ?
C1 C2 C3 C3 179.5(13) . . . 7_646 ?
C3 C2 C3 N1 -176.7(17) 11_575 . . . ?
C1 C2 C3 N1 0.00(14) . . . . ?
C2 C3 N1 N1 -176(2) . . . 11_585 ?
C3 C3 N1 N1 4.3(19) 7_646 . . 11_585 ?
